data_7217248
loop_
_publ_author_name
'Singh, Gurjaspreet'
'Mangat, SatinderPal Singh'
'Sharma, Hemant'
'Singh, Jandeep'
'Arora, Aanchal'
'Pannu, Ajay Pal Singh'
'Singh, Narinder'

_publ_section_title
;
 Design and Syntheses of Novel Fluorescent Organosilicon--Based
 Chemosensors Through Click Silylation: Detection of Biogenic Amines
;
_journal_name_full 'RSC Advances'
_journal_paper_doi 10.1039/C4RA02270J
_journal_year 2014
_chemical_formula_moiety 'C20 H25 N5 O5 Si'
_chemical_formula_sum 'C20 H25 N5 O5 Si'
_chemical_formula_weight 443.54
_space_group_IT_number 61
_symmetry_cell_setting orthorhombic
_symmetry_space_group_name_Hall '-P 2ac 2ab'
_symmetry_space_group_name_H-M 'P b c a'
_atom_sites_solution_hydrogens geom
_atom_sites_solution_primary direct
_atom_sites_solution_secondary difmap
_audit_creation_method SHELXL-97
_cell_angle_alpha 90
_cell_angle_beta 90
_cell_angle_gamma 90
_cell_formula_units_Z 8
_cell_length_a 22.8796(5)
_cell_length_b 7.19450(10)
_cell_length_c 25.1019(18)
_cell_measurement_reflns_used 2446
_cell_measurement_temperature 143
_cell_measurement_theta_max 71.5
_cell_measurement_theta_min 6.7
_cell_volume 4132.0(3)
_computing_cell_refinement 'CrystalClear-SM Expert 2.0 rc14 (Rigaku, 2009)'
_computing_data_collection 'CrystalClear-SM Expert 2.0 rc14 (Rigaku, 2009)'
_computing_data_reduction 'CrystalClear-SM Expert 2.0 rc14 (Rigaku, 2009)'
_computing_molecular_graphics 'ORTEP-3 (Farrugia, 1997)'
_computing_publication_material 'WinGX (Farrugia, 1999)'
_computing_structure_refinement 'SHELXL-97 (Sheldrick, 2008)'
_computing_structure_solution 'SIR92 (Altomare et al., 1993)'
_diffrn_ambient_temperature 143
_diffrn_measured_fraction_theta_full 0.978
_diffrn_measured_fraction_theta_max 0.978
_diffrn_radiation_monochromator graphite
_diffrn_radiation_source 'fine-focus sealed tube'
_diffrn_radiation_type CuK\a
_diffrn_radiation_wavelength 1.54178
_diffrn_reflns_av_R_equivalents 0.0541
_diffrn_reflns_av_sigmaI/netI 0.0329
_diffrn_reflns_limit_h_max 27
_diffrn_reflns_limit_h_min -28
_diffrn_reflns_limit_k_max 8
_diffrn_reflns_limit_k_min -8
_diffrn_reflns_limit_l_max 26
_diffrn_reflns_limit_l_min -30
_diffrn_reflns_number 30638
_diffrn_reflns_theta_full 72.08
_diffrn_reflns_theta_max 72.08
_diffrn_reflns_theta_min 6.69
_exptl_absorpt_coefficient_mu 1.388
_exptl_absorpt_correction_T_max 0.8084
_exptl_absorpt_correction_T_min 0.7687
_exptl_absorpt_correction_type multi-scan
_exptl_absorpt_process_details 'Rigaku CrystalClear-SM Expert 2.0 rc14 (Rigaku, 2005)'
_exptl_crystal_colour colorless
_exptl_crystal_density_diffrn 1.426
_exptl_crystal_density_method 'not measured'
_exptl_crystal_description chunk
_exptl_crystal_F_000 1872
_exptl_crystal_size_max 0.20
_exptl_crystal_size_mid 0.18
_exptl_crystal_size_min 0.16
_refine_diff_density_max 0.250
_refine_diff_density_min -0.361
_refine_diff_density_rms 0.053
_refine_ls_extinction_method none
_refine_ls_goodness_of_fit_ref 1.150
_refine_ls_hydrogen_treatment constr
_refine_ls_matrix_type full
_refine_ls_number_parameters 280
_refine_ls_number_reflns 3981
_refine_ls_number_restraints 0
_refine_ls_restrained_S_all 1.150
_refine_ls_R_factor_all 0.0503
_refine_ls_R_factor_gt 0.0456
_refine_ls_shift/su_max 0.001
_refine_ls_shift/su_mean 0.000
_refine_ls_structure_factor_coef Fsqd
_refine_ls_weighting_details 'calc w=1/[\s^2^(Fo^2^)+(0.0555P)^2^+2.9505P] where P=(Fo^2^+2Fc^2^)/3'
_refine_ls_weighting_scheme calc
_refine_ls_wR_factor_gt 0.1277
_refine_ls_wR_factor_ref 0.1295
_reflns_number_gt 3618
_reflns_number_total 3981
_reflns_threshold_expression >2sigma(I)
_cod_data_source_file c4ra02270j2.cif
_cod_data_source_block shelxl
_cod_depositor_comments
;
The following automatic conversions were performed:

'_exptl_absorpt_correction_type' value 'Multi-scan' changed to
'multi-scan' according to
/usr/data/users/saulius/crontab/automatic-downloads/rss-feeds/RSC/lib/dictionaries/cif_core.dic
dictionary named 'cif_core.dic' version 2.4.2 from 2011-04-26.

Automatic conversion script
Id: cif_fix_values 2281 2013-09-26 08:29:07Z andrius 
;
_cod_database_code 7217248

loop_
_symmetry_equiv_pos_as_xyz
'x, y, z'
'-x+1/2, -y, z+1/2'
'x+1/2, -y+1/2, -z'
'-x, y+1/2, -z+1/2'
'-x, -y, -z'
'x-1/2, y, -z-1/2'
'-x-1/2, y-1/2, z'
'x, -y-1/2, z-1/2'

loop_
_atom_site_label
_atom_site_type_symbol
_atom_site_fract_x
_atom_site_fract_y
_atom_site_fract_z
_atom_site_U_iso_or_equiv
_atom_site_adp_type
_atom_site_occupancy
_atom_site_symmetry_multiplicity
_atom_site_calc_flag
_atom_site_refinement_flags
C1 C 0.77420(9) 1.7331(3) 0.94584(9) 0.0316(4) Uani 1 1 d .
H1 H 0.8002 1.7103 0.9181 0.038 Uiso 1 1 calc R
C2 C 0.79326(9) 1.7951(3) 0.99552(9) 0.0346(5) Uani 1 1 d .
H2 H 0.8330 1.8127 1.0012 0.042 Uiso 1 1 calc R
C3 C 0.75439(9) 1.8313(3) 1.03679(9) 0.0346(5) Uani 1 1 d .
H3 H 0.7685 1.8760 1.0691 0.042 Uiso 1 1 calc R
C4 C 0.69453(9) 1.8015(3) 1.03046(8) 0.0318(4) Uani 1 1 d .
H4 H 0.6683 1.8239 1.0580 0.038 Uiso 1 1 calc R
C5 C 0.67588(8) 1.7375(3) 0.98156(8) 0.0276(4) Uani 1 1 d .
C6 C 0.71491(8) 1.7072(3) 0.93983(8) 0.0270(4) Uani 1 1 d .
C7 C 0.68159(8) 1.6323(3) 0.89364(8) 0.0279(4) Uani 1 1 d .
C8 C 0.61723(8) 1.6759(3) 0.96374(8) 0.0279(4) Uani 1 1 d .
C9 C 0.57660(8) 1.5388(3) 0.87950(8) 0.0296(4) Uani 1 1 d .
H9A H 0.5886 1.5360 0.8425 0.036 Uiso 1 1 calc R
H9B H 0.5433 1.6216 0.8823 0.036 Uiso 1 1 calc R
C10 C 0.55823(8) 1.3476(3) 0.89588(8) 0.0272(4) Uani 1 1 d .
C11 C 0.50522(9) 1.2856(3) 0.91322(8) 0.0296(4) Uani 1 1 d .
H11 H 0.4715 1.3555 0.9185 0.036 Uiso 1 1 calc R
C12 C 0.46744(8) 0.9612(3) 0.93205(8) 0.0281(4) Uani 1 1 d .
H12A H 0.4374 1.0135 0.9549 0.034 Uiso 1 1 calc R
H12B H 0.4851 0.8570 0.9506 0.034 Uiso 1 1 calc R
C13 C 0.44008(9) 0.8944(3) 0.88004(8) 0.0304(4) Uani 1 1 d .
H13A H 0.4709 0.8555 0.8560 0.037 Uiso 1 1 calc R
H13B H 0.4196 0.9972 0.8635 0.037 Uiso 1 1 calc R
C14 C 0.39731(9) 0.7326(3) 0.88784(8) 0.0319(4) Uani 1 1 d .
H14A H 0.3605 0.7816 0.9009 0.038 Uiso 1 1 calc R
H14B H 0.4128 0.6500 0.9149 0.038 Uiso 1 1 calc R
C15 C 0.47004(10) 0.4102(3) 0.77430(10) 0.0431(6) Uani 1 1 d .
H15A H 0.4711 0.2882 0.7907 0.052 Uiso 1 1 calc R
H15B H 0.5088 0.4385 0.7609 0.052 Uiso 1 1 calc R
C16 C 0.42614(10) 0.4120(3) 0.72897(9) 0.0406(5) Uani 1 1 d .
H16A H 0.4334 0.5166 0.7055 0.049 Uiso 1 1 calc R
H16B H 0.4288 0.2982 0.7084 0.049 Uiso 1 1 calc R
C17 C 0.34008(10) 0.7397(3) 0.73435(9) 0.0389(5) Uani 1 1 d .
H17A H 0.3744 0.7789 0.7146 0.047 Uiso 1 1 calc R
H17B H 0.3075 0.8177 0.7238 0.047 Uiso 1 1 calc R
C18 C 0.32652(10) 0.5386(3) 0.72206(9) 0.0387(5) Uani 1 1 d .
H18A H 0.2866 0.5090 0.7318 0.046 Uiso 1 1 calc R
H18B H 0.3317 0.5136 0.6844 0.046 Uiso 1 1 calc R
C19 C 0.30977(13) 0.2972(4) 0.82321(10) 0.0514(7) Uani 1 1 d .
H19A H 0.2720 0.3484 0.8135 0.062 Uiso 1 1 calc R
H19B H 0.3033 0.1854 0.8440 0.062 Uiso 1 1 calc R
C20 C 0.34418(12) 0.2511(3) 0.77357(10) 0.0456(6) Uani 1 1 d .
H20A H 0.3756 0.1652 0.7818 0.055 Uiso 1 1 calc R
H20B H 0.3190 0.1947 0.7470 0.055 Uiso 1 1 calc R
N1 N 0.62427(7) 1.6131(2) 0.91155(7) 0.0272(4) Uani 1 1 d .
N2 N 0.59514(7) 1.1999(2) 0.89332(8) 0.0352(4) Uani 1 1 d .
N3 N 0.56680(7) 1.0494(3) 0.90861(8) 0.0349(4) Uani 1 1 d .
N4 N 0.51198(7) 1.1023(2) 0.92096(7) 0.0266(4) Uani 1 1 d .
N5 N 0.36792(8) 0.4283(2) 0.75388(7) 0.0330(4) Uani 1 1 d .
O1 O 0.69875(7) 1.5940(2) 0.84930(6) 0.0369(4) Uani 1 1 d .
O2 O 0.57150(6) 1.6720(2) 0.98812(6) 0.0351(3) Uani 1 1 d .
O3 O 0.45286(6) 0.5455(2) 0.81222(6) 0.0364(4) Uani 1 1 d .
O4 O 0.35034(6) 0.7589(2) 0.79001(6) 0.0351(3) Uani 1 1 d .
O5 O 0.34193(8) 0.4292(2) 0.85382(6) 0.0447(4) Uani 1 1 d .
Si1 Si 0.38277(2) 0.59362(8) 0.82562(2) 0.02845(17) Uani 1 1 d .

loop_
_atom_site_aniso_label
_atom_site_aniso_U_11
_atom_site_aniso_U_22
_atom_site_aniso_U_33
_atom_site_aniso_U_23
_atom_site_aniso_U_13
_atom_site_aniso_U_12
C1 0.0311(10) 0.0298(10) 0.0339(12) 0.0053(9) 0.0031(8) -0.0009(8)
C2 0.0309(10) 0.0336(11) 0.0394(13) 0.0077(9) -0.0070(9) -0.0045(8)
C3 0.0421(11) 0.0308(10) 0.0309(11) 0.0000(9) -0.0094(9) -0.0019(9)
C4 0.0368(11) 0.0309(10) 0.0277(11) -0.0014(8) -0.0007(8) 0.0021(8)
C5 0.0308(10) 0.0245(9) 0.0275(11) 0.0012(8) 0.0000(7) 0.0002(7)
C6 0.0310(10) 0.0242(9) 0.0258(11) 0.0027(8) 0.0007(7) -0.0014(7)
C7 0.0315(10) 0.0261(9) 0.0260(11) 0.0028(8) 0.0018(8) -0.0004(8)
C8 0.0316(10) 0.0256(9) 0.0266(10) 0.0014(8) 0.0019(8) 0.0014(8)
C9 0.0312(10) 0.0310(10) 0.0266(10) 0.0010(8) -0.0036(8) -0.0016(8)
C10 0.0285(9) 0.0309(10) 0.0222(10) -0.0022(8) -0.0038(7) -0.0013(8)
C11 0.0312(10) 0.0286(10) 0.0292(11) -0.0021(8) 0.0020(8) 0.0022(8)
C12 0.0286(9) 0.0296(10) 0.0262(10) -0.0022(8) 0.0024(7) -0.0027(8)
C13 0.0322(10) 0.0325(11) 0.0266(11) -0.0011(8) 0.0005(8) -0.0037(8)
C14 0.0322(10) 0.0350(11) 0.0284(11) -0.0019(9) 0.0035(8) -0.0055(8)
C15 0.0445(13) 0.0467(14) 0.0382(13) -0.0120(11) -0.0042(10) 0.0116(10)
C16 0.0497(13) 0.0420(13) 0.0301(12) -0.0083(10) -0.0011(9) 0.0041(10)
C17 0.0452(12) 0.0375(12) 0.0339(12) 0.0064(10) -0.0062(9) 0.0031(10)
C18 0.0445(12) 0.0428(12) 0.0288(12) 0.0037(10) -0.0116(9) -0.0035(10)
C19 0.0711(17) 0.0504(14) 0.0328(13) 0.0049(11) -0.0081(11) -0.0352(13)
C20 0.0700(16) 0.0332(11) 0.0334(13) 0.0028(10) -0.0152(11) -0.0165(11)
N1 0.0285(8) 0.0275(8) 0.0256(9) -0.0013(7) -0.0004(6) -0.0019(6)
N2 0.0283(8) 0.0334(9) 0.0439(11) 0.0039(8) -0.0002(7) -0.0014(7)
N3 0.0263(8) 0.0324(9) 0.0461(12) 0.0016(8) 0.0013(7) 0.0009(7)
N4 0.0270(8) 0.0306(9) 0.0221(9) -0.0019(7) 0.0001(6) -0.0008(6)
N5 0.0423(10) 0.0306(9) 0.0261(10) 0.0026(7) -0.0063(7) -0.0043(7)
O1 0.0412(8) 0.0444(9) 0.0252(8) -0.0022(7) 0.0056(6) -0.0025(6)
O2 0.0306(7) 0.0431(8) 0.0317(8) -0.0017(7) 0.0052(6) 0.0008(6)
O3 0.0345(7) 0.0404(8) 0.0344(8) -0.0113(7) -0.0060(6) 0.0052(6)
O4 0.0386(8) 0.0347(8) 0.0320(8) -0.0013(6) -0.0032(6) 0.0034(6)
O5 0.0620(10) 0.0461(9) 0.0259(8) 0.0010(7) -0.0030(7) -0.0264(8)
Si1 0.0310(3) 0.0298(3) 0.0245(3) -0.0004(2) -0.0013(2) -0.0046(2)

loop_
_atom_type_symbol
_atom_type_description
_atom_type_scat_dispersion_real
_atom_type_scat_dispersion_imag
_atom_type_scat_source
C C 0.0181 0.0091 'International Tables Vol C Tables 4.2.6.8 and 6.1.1.4'
H H 0.0000 0.0000 'International Tables Vol C Tables 4.2.6.8 and 6.1.1.4'
N N 0.0311 0.0180 'International Tables Vol C Tables 4.2.6.8 and 6.1.1.4'
O O 0.0492 0.0322 'International Tables Vol C Tables 4.2.6.8 and 6.1.1.4'
Si Si 0.2541 0.3302 'International Tables Vol C Tables 4.2.6.8 and 6.1.1.4'

loop_
_geom_angle_atom_site_label_1
_geom_angle_atom_site_label_2
_geom_angle_atom_site_label_3
_geom_angle
C6 C1 C2 116.69(19)
C6 C1 H1 121.7
C2 C1 H1 121.7
C3 C2 C1 121.75(19)
C3 C2 H2 119.1
C1 C2 H2 119.1
C2 C3 C4 120.97(19)
C2 C3 H3 119.5
C4 C3 H3 119.5
C5 C4 C3 117.15(19)
C5 C4 H4 121.4
C3 C4 H4 121.4
C4 C5 C6 121.55(18)
C4 C5 C8 130.44(19)
C6 C5 C8 107.84(17)
C1 C6 C5 121.83(19)
C1 C6 C7 129.68(19)
C5 C6 C7 108.31(17)
O1 C7 N1 125.36(19)
O1 C7 C6 129.18(18)
N1 C7 C6 105.46(17)
O2 C8 N1 124.47(19)
O2 C8 C5 129.5(2)
N1 C8 C5 106.00(16)
N1 C9 C10 113.31(16)
N1 C9 H9A 108.9
C10 C9 H9A 108.9
N1 C9 H9B 108.9
C10 C9 H9B 108.9
H9A C9 H9B 107.7
N2 C10 C11 108.18(18)
N2 C10 C9 122.11(17)
C11 C10 C9 129.67(18)
N4 C11 C10 105.38(18)
N4 C11 H11 127.3
C10 C11 H11 127.3
N4 C12 C13 109.95(16)
N4 C12 H12A 109.7
C13 C12 H12A 109.7
N4 C12 H12B 109.7
C13 C12 H12B 109.7
H12A C12 H12B 108.2
C12 C13 C14 113.08(17)
C12 C13 H13A 109.0
C14 C13 H13A 109.0
C12 C13 H13B 109.0
C14 C13 H13B 109.0
H13A C13 H13B 107.8
C13 C14 Si1 114.18(14)
C13 C14 H14A 108.7
Si1 C14 H14A 108.7
C13 C14 H14B 108.7
Si1 C14 H14B 108.7
H14A C14 H14B 107.6
O3 C15 C16 108.30(18)
O3 C15 H15A 110.0
C16 C15 H15A 110.0
O3 C15 H15B 110.0
C16 C15 H15B 110.0
H15A C15 H15B 108.4
N5 C16 C15 106.27(19)
N5 C16 H16A 110.5
C15 C16 H16A 110.5
N5 C16 H16B 110.5
C15 C16 H16B 110.5
H16A C16 H16B 108.7
O4 C17 C18 109.08(18)
O4 C17 H17A 109.9
C18 C17 H17A 109.9
O4 C17 H17B 109.9
C18 C17 H17B 109.9
H17A C17 H17B 108.3
N5 C18 C17 105.86(17)
N5 C18 H18A 110.6
C17 C18 H18A 110.6
N5 C18 H18B 110.6
C17 C18 H18B 110.6
H18A C18 H18B 108.7
O5 C19 C20 108.8(2)
O5 C19 H19A 109.9
C20 C19 H19A 109.9
O5 C19 H19B 109.9
C20 C19 H19B 109.9
H19A C19 H19B 108.3
N5 C20 C19 106.21(19)
N5 C20 H20A 110.5
C19 C20 H20A 110.5
N5 C20 H20B 110.5
C19 C20 H20B 110.5
H20A C20 H20B 108.7
C7 N1 C8 112.31(16)
C7 N1 C9 124.26(17)
C8 N1 C9 123.43(16)
N3 N2 C10 108.81(16)
N2 N3 N4 107.05(16)
C11 N4 N3 110.57(16)
C11 N4 C12 128.90(17)
N3 N4 C12 119.75(16)
C18 N5 C20 114.33(18)
C18 N5 C16 113.18(18)
C20 N5 C16 114.00(19)
C18 N5 Si1 104.72(13)
C20 N5 Si1 104.62(13)
C16 N5 Si1 104.59(13)
C15 O3 Si1 122.87(14)
C17 O4 Si1 122.14(13)
C19 O5 Si1 122.25(14)
O4 Si1 O5 119.08(9)
O4 Si1 O3 117.87(8)
O5 Si1 O3 118.41(9)
O4 Si1 C14 98.33(9)
O5 Si1 C14 97.10(9)
O3 Si1 C14 96.15(8)
O4 Si1 N5 82.93(7)
O5 Si1 N5 82.90(7)
O3 Si1 N5 82.58(7)
C14 Si1 N5 178.53(9)

loop_
_geom_bond_atom_site_label_1
_geom_bond_atom_site_label_2
_geom_bond_distance
C1 C6 1.378(3)
C1 C2 1.395(3)
C1 H1 0.9300
C2 C3 1.390(3)
C2 H2 0.9300
C3 C4 1.395(3)
C3 H3 0.9300
C4 C5 1.379(3)
C4 H4 0.9300
C5 C6 1.394(3)
C5 C8 1.482(3)
C6 C7 1.488(3)
C7 O1 1.212(2)
C7 N1 1.393(2)
C8 O2 1.212(2)
C8 N1 1.395(3)
C9 N1 1.457(2)
C9 C10 1.496(3)
C9 H9A 0.9700
C9 H9B 0.9700
C10 N2 1.359(3)
C10 C11 1.364(3)
C11 N4 1.342(3)
C11 H11 0.9300
C12 N4 1.465(2)
C12 C13 1.526(3)
C12 H12A 0.9700
C12 H12B 0.9700
C13 C14 1.533(3)
C13 H13A 0.9700
C13 H13B 0.9700
C14 Si1 1.884(2)
C14 H14A 0.9700
C14 H14B 0.9700
C15 O3 1.417(3)
C15 C16 1.518(3)
C15 H15A 0.9700
C15 H15B 0.9700
C16 N5 1.476(3)
C16 H16A 0.9700
C16 H16B 0.9700
C17 O4 1.424(3)
C17 C18 1.512(3)
C17 H17A 0.9700
C17 H17B 0.9700
C18 N5 1.471(3)
C18 H18A 0.9700
C18 H18B 0.9700
C19 O5 1.426(3)
C19 C20 1.511(4)
C19 H19A 0.9700
C19 H19B 0.9700
C20 N5 1.471(3)
C20 H20A 0.9700
C20 H20B 0.9700
N2 N3 1.319(2)
N3 N4 1.347(2)
N5 Si1 2.1847(18)
O3 Si1 1.6745(15)
O4 Si1 1.6625(16)
O5 Si1 1.6653(16)

loop_
_geom_torsion_atom_site_label_1
_geom_torsion_atom_site_label_2
_geom_torsion_atom_site_label_3
_geom_torsion_atom_site_label_4
_geom_torsion
C6 C1 C2 C3 -0.8(3)
C1 C2 C3 C4 1.9(3)
C2 C3 C4 C5 -0.8(3)
C3 C4 C5 C6 -1.2(3)
C3 C4 C5 C8 173.5(2)
C2 C1 C6 C5 -1.3(3)
C2 C1 C6 C7 -175.84(19)
C4 C5 C6 C1 2.4(3)
C8 C5 C6 C1 -173.39(18)
C4 C5 C6 C7 177.95(18)
C8 C5 C6 C7 2.2(2)
C1 C6 C7 O1 -7.8(4)
C5 C6 C7 O1 177.1(2)
C1 C6 C7 N1 172.2(2)
C5 C6 C7 N1 -3.0(2)
C4 C5 C8 O2 2.0(4)
C6 C5 C8 O2 177.2(2)
C4 C5 C8 N1 -175.8(2)
C6 C5 C8 N1 -0.6(2)
N1 C9 C10 N2 -62.2(3)
N1 C9 C10 C11 120.3(2)
N2 C10 C11 N4 0.5(2)
C9 C10 C11 N4 178.19(19)
N4 C12 C13 C14 174.26(17)
C12 C13 C14 Si1 -160.00(14)
O3 C15 C16 N5 -42.0(3)
O4 C17 C18 N5 -42.0(2)
O5 C19 C20 N5 -41.9(3)
O1 C7 N1 C8 -177.42(19)
C6 C7 N1 C8 2.7(2)
O1 C7 N1 C9 1.7(3)
C6 C7 N1 C9 -178.26(17)
O2 C8 N1 C7 -179.34(19)
C5 C8 N1 C7 -1.4(2)
O2 C8 N1 C9 1.6(3)
C5 C8 N1 C9 179.54(17)
C10 C9 N1 C7 107.0(2)
C10 C9 N1 C8 -74.1(2)
C11 C10 N2 N3 -0.2(2)
C9 C10 N2 N3 -178.14(18)
C10 N2 N3 N4 -0.1(2)
C10 C11 N4 N3 -0.6(2)
C10 C11 N4 C12 -170.29(18)
N2 N3 N4 C11 0.4(2)
N2 N3 N4 C12 171.25(17)
C13 C12 N4 C11 84.1(2)
C13 C12 N4 N3 -84.8(2)
C17 C18 N5 C20 145.7(2)
C17 C18 N5 C16 -81.5(2)
C17 C18 N5 Si1 31.8(2)
C19 C20 N5 C18 -82.0(2)
C19 C20 N5 C16 145.6(2)
C19 C20 N5 Si1 31.9(2)
C15 C16 N5 C18 145.52(19)
C15 C16 N5 C20 -81.5(2)
C15 C16 N5 Si1 32.1(2)
C16 C15 O3 Si1 34.7(3)
C18 C17 O4 Si1 34.8(2)
C20 C19 O5 Si1 34.7(3)
C17 O4 Si1 O5 -89.79(17)
C17 O4 Si1 O3 65.70(18)
C17 O4 Si1 C14 167.24(16)
C17 O4 Si1 N5 -12.00(16)
C19 O5 Si1 O4 65.8(2)
C19 O5 Si1 O3 -89.5(2)
C19 O5 Si1 C14 169.5(2)
C19 O5 Si1 N5 -12.0(2)
C15 O3 Si1 O4 -90.03(19)
C15 O3 Si1 O5 65.6(2)
C15 O3 Si1 C14 167.15(18)
C15 O3 Si1 N5 -12.11(18)
C13 C14 Si1 O4 -64.67(16)
C13 C14 Si1 O5 174.45(16)
C13 C14 Si1 O3 54.73(16)
C18 N5 Si1 O4 -13.39(14)
C20 N5 Si1 O4 -133.97(15)
C16 N5 Si1 O4 105.88(14)
C18 N5 Si1 O5 107.21(14)
C20 N5 Si1 O5 -13.37(15)
C16 N5 Si1 O5 -133.52(15)
C18 N5 Si1 O3 -132.81(14)
C20 N5 Si1 O3 106.61(15)
C16 N5 Si1 O3 -13.54(14)
